data_8102407
loop_
_publ_author_name
'Richard J. Staples'
'Peter A. Wood'

_publ_section_title
;
 Crystal structure of R-(+)-1-(2-bromophenyl)ethanol, C8H9BrO
;
_journal_issue 1
_journal_name_full 'Zeitschrift f\"ur Kristallographie - New Crystal Structures'
_journal_page_first 119
_journal_volume 224
_journal_year 2009
_chemical_absolute_configuration rmad
_chemical_formula_moiety 'C8 H9 Br O'
_chemical_formula_sum 'C8 H9 Br O'
_chemical_formula_weight 201.06
_chemical_name_common 'R-(+)-2-bromo-alpha-methyl benzylalcohol'
_chemical_name_systematic
;
R-(+)-2-bromo-\a-methyl benzylalcohol
;
_space_group_IT_number 19
_symmetry_cell_setting orthorhombic
_symmetry_space_group_name_Hall 'P 2ac 2ab'
_symmetry_space_group_name_H-M 'P 21 21 21'
_atom_sites_solution_hydrogens geom
_atom_sites_solution_primary direct
_atom_sites_solution_secondary difmap
_audit_creation_method SHELXL-97
_audit_update_record
;
2008-11-07 # Formatted by publCIF
;
_cell_angle_alpha 90.00
_cell_angle_beta 90.00
_cell_angle_gamma 90.00
_cell_formula_units_Z 8
_cell_length_a 7.3240(13)
_cell_length_b 11.946(2)
_cell_length_c 19.336(4)
_cell_measurement_reflns_used 774
_cell_measurement_temperature 193(2)
_cell_measurement_theta_max 20.59
_cell_measurement_theta_min 3.26
_cell_volume 1691.8(5)
_computing_cell_refinement 'SMART (BRUKER, V5.625, 2001)[7]'
_computing_data_collection 'SMART (BRUKER, V5.625, 2001)[7]'
_computing_data_reduction 'SAINT (BRUKER, V6.22, 2001)[8]'
_computing_molecular_graphics 'SHELXTL (BRUKER, 2006, V6.14)[9]'
_computing_publication_material 'SHELXTL (BRUKER, 2006, V6.14)[9]'
_computing_structure_refinement 'SHELXL-97 (Sheldrick, 1997)[9]'
_computing_structure_solution 'SHELXS-97 (Sheldrick, 1990)[9]'
_diffrn_ambient_temperature 193(2)
_diffrn_measured_fraction_theta_full 1.000
_diffrn_measured_fraction_theta_max 0.996
_diffrn_measurement_device_type 'Bruker CCD'
_diffrn_measurement_method '\w, 0.3 deg'
_diffrn_radiation_monochromator graphite
_diffrn_radiation_source 'normal-focus sealed tube'
_diffrn_radiation_type MoK\a
_diffrn_radiation_wavelength 0.71073
_diffrn_reflns_av_R_equivalents 0.0731
_diffrn_reflns_av_sigmaI/netI 0.0979
_diffrn_reflns_limit_h_max 4
_diffrn_reflns_limit_h_min -9
_diffrn_reflns_limit_k_max 15
_diffrn_reflns_limit_k_min -15
_diffrn_reflns_limit_l_max 25
_diffrn_reflns_limit_l_min -25
_diffrn_reflns_number 12314
_diffrn_reflns_theta_full 25.00
_diffrn_reflns_theta_max 28.33
_diffrn_reflns_theta_min 2.00
_diffrn_standards_decay_% 0
_diffrn_standards_interval_count 0
_diffrn_standards_number 0
_exptl_absorpt_coefficient_mu 4.790
_exptl_absorpt_correction_T_max 0.9537
_exptl_absorpt_correction_T_min 0.6459
_exptl_absorpt_correction_type multi-scan
_exptl_absorpt_process_details SADABS
_exptl_crystal_colour colourless
_exptl_crystal_density_diffrn 1.579
_exptl_crystal_density_method 'not measured'
_exptl_crystal_description needle
_exptl_crystal_F_000 800
_exptl_crystal_size_max 0.10
_exptl_crystal_size_mid 0.01
_exptl_crystal_size_min 0.01
_refine_diff_density_max 0.554
_refine_diff_density_min -0.502
_refine_diff_density_rms 0.074
_refine_ls_abs_structure_details 'Flack H D (1983), Acta Cryst. A39, 876-881'
_refine_ls_abs_structure_Flack 0.007(16)
_refine_ls_extinction_method none
_refine_ls_goodness_of_fit_ref 0.980
_refine_ls_hydrogen_treatment constr
_refine_ls_matrix_type full
_refine_ls_number_parameters 185
_refine_ls_number_reflns 4198
_refine_ls_number_restraints 0
_refine_ls_restrained_S_all 0.980
_refine_ls_R_factor_all 0.1026
_refine_ls_R_factor_gt 0.0484
_refine_ls_shift/su_max 0.001
_refine_ls_shift/su_mean 0.000
_refine_ls_structure_factor_coef Fsqd
_refine_ls_weighting_details 'calc w=1/[\s^2^(Fo^2^)+(0.0000P)^2^+0.0000P] where P=(Fo^2^+2Fc^2^)/3'
_refine_ls_weighting_scheme calc
_refine_ls_wR_factor_gt 0.0850
_refine_ls_wR_factor_ref 0.1000
_reflns_number_gt 2559
_reflns_number_total 4198
_reflns_threshold_expression >2sigma(I)
_cod_data_source_file 1267-2508.cff
_cod_data_source_block HU34
_cod_original_cell_volume 1691.7(5)
_cod_original_sg_symbol_Hall 'P 2ac 2ab '
_cod_database_code 8102407

loop_
_symmetry_equiv_pos_as_xyz
'x, y, z'
'-x+1/2, -y, z+1/2'
'-x, y+1/2, -z+1/2'
'x+1/2, -y+1/2, -z'

loop_
_atom_site_label
_atom_site_type_symbol
_atom_site_fract_x
_atom_site_fract_y
_atom_site_fract_z
_atom_site_U_iso_or_equiv
_atom_site_adp_type
_atom_site_occupancy
_atom_site_symmetry_multiplicity
_atom_site_calc_flag
_atom_site_refinement_flags
_atom_site_disorder_assembly
_atom_site_disorder_group
Br1A Br 0.36409(10) 0.57905(4) 0.20052(3) 0.0723(2) Uani 1 1 d . . .
O1A O 0.4907(5) 0.2984(3) 0.05415(15) 0.0502(9) Uani 1 1 d . . .
H1A H 0.4021 0.3215 0.0305 0.075 Uiso 1 1 calc R . .
C1A C 0.3524(6) 0.3468(4) 0.1639(2) 0.0391(11) Uani 1 1 d . . .
C2A C 0.2758(7) 0.4278(4) 0.2055(2) 0.0483(12) Uani 1 1 d . . .
C3A C 0.1378(7) 0.4061(5) 0.2526(2) 0.0568(14) Uani 1 1 d . . .
H3A H 0.0892 0.4645 0.2804 0.068 Uiso 1 1 calc R . .
C4A C 0.0731(8) 0.3004(6) 0.2583(3) 0.0698(16) Uani 1 1 d . . .
H4A H -0.0210 0.2839 0.2906 0.084 Uiso 1 1 calc R . .
C5A C 0.1440(8) 0.2165(5) 0.2172(3) 0.0686(16) Uani 1 1 d . . .
H5A H 0.0977 0.1425 0.2209 0.082 Uiso 1 1 calc R . .
C6A C 0.2805(8) 0.2396(4) 0.1712(3) 0.0561(14) Uani 1 1 d . . .
H6A H 0.3277 0.1808 0.1434 0.067 Uiso 1 1 calc R . .
C7A C 0.5084(7) 0.3659(4) 0.1149(2) 0.0425(11) Uani 1 1 d . . .
H7A H 0.5105 0.4466 0.1012 0.051 Uiso 1 1 calc R . .
C8A C 0.6896(7) 0.3361(4) 0.1484(3) 0.0537(13) Uani 1 1 d . . .
H8A1 H 0.6864 0.2581 0.1640 0.080 Uiso 1 1 calc R . .
H8A2 H 0.7112 0.3854 0.1880 0.080 Uiso 1 1 calc R . .
H8A3 H 0.7882 0.3456 0.1146 0.080 Uiso 1 1 calc R . .
Br1B Br 1.09657(8) 0.11020(5) 0.65324(3) 0.06287(19) Uani 1 1 d . . .
O1B O 0.8022(5) -0.1321(2) 0.51300(18) 0.0499(8) Uani 1 1 d . . .
H1B H 0.8787 -0.1820 0.5228 0.075 Uiso 1 1 calc R . .
C1B C 0.9888(6) 0.0350(3) 0.5192(2) 0.0379(11) Uani 1 1 d . . .
C2B C 1.1097(7) 0.1024(3) 0.5542(2) 0.0406(10) Uani 1 1 d . . .
C3B C 1.2396(7) 0.1675(4) 0.5226(3) 0.0551(15) Uani 1 1 d . . .
H3B H 1.3184 0.2139 0.5491 0.066 Uiso 1 1 calc R . .
C4B C 1.2534(9) 0.1641(5) 0.4517(3) 0.0638(17) Uani 1 1 d . . .
H4B H 1.3441 0.2070 0.4287 0.077 Uiso 1 1 calc R . .
C5B C 1.1351(8) 0.0982(5) 0.4144(3) 0.0623(15) Uani 1 1 d . . .
H5B H 1.1434 0.0966 0.3654 0.075 Uiso 1 1 calc R . .
C6B C 1.0052(8) 0.0347(4) 0.4472(3) 0.0519(14) Uani 1 1 d . . .
H6B H 0.9250 -0.0104 0.4204 0.062 Uiso 1 1 calc R . .
C7B C 0.8395(7) -0.0338(4) 0.5530(2) 0.0424(12) Uani 1 1 d . . .
H7B H 0.8794 -0.0563 0.6004 0.051 Uiso 1 1 calc R . .
C8B C 0.6623(7) 0.0315(4) 0.5579(3) 0.0540(14) Uani 1 1 d . . .
H8B1 H 0.6231 0.0538 0.5114 0.081 Uiso 1 1 calc R . .
H8B2 H 0.6813 0.0984 0.5863 0.081 Uiso 1 1 calc R . .
H8B3 H 0.5681 -0.0156 0.5791 0.081 Uiso 1 1 calc R . .

loop_
_atom_site_aniso_label
_atom_site_aniso_U_11
_atom_site_aniso_U_22
_atom_site_aniso_U_33
_atom_site_aniso_U_23
_atom_site_aniso_U_13
_atom_site_aniso_U_12
Br1A 0.0969(5) 0.0447(3) 0.0754(4) -0.0173(3) -0.0011(4) 0.0057(3)
O1A 0.057(2) 0.0491(19) 0.0446(18) -0.0105(16) -0.0103(18) 0.0198(18)
C1A 0.042(3) 0.038(2) 0.038(2) 0.0054(19) -0.011(2) 0.005(2)
C2A 0.051(3) 0.050(3) 0.044(3) 0.004(3) -0.011(3) 0.009(3)
C3A 0.051(3) 0.076(4) 0.043(3) 0.002(3) 0.003(3) 0.021(3)
C4A 0.046(3) 0.095(5) 0.069(4) 0.021(4) 0.007(3) 0.006(4)
C5A 0.059(4) 0.062(4) 0.085(4) 0.024(3) 0.004(4) -0.010(3)
C6A 0.051(3) 0.050(3) 0.068(4) 0.006(3) 0.004(3) 0.002(3)
C7A 0.051(3) 0.031(2) 0.045(3) 0.002(2) -0.004(2) 0.008(2)
C8A 0.053(3) 0.060(3) 0.048(3) 0.003(3) 0.000(3) -0.004(3)
Br1B 0.0744(4) 0.0636(4) 0.0506(3) -0.0066(3) -0.0170(3) -0.0159(3)
O1B 0.0491(19) 0.0306(17) 0.070(2) -0.0023(17) -0.0190(19) 0.0017(15)
C1B 0.038(2) 0.026(2) 0.049(3) 0.003(2) -0.005(2) 0.004(2)
C2B 0.046(3) 0.035(2) 0.042(2) -0.002(2) -0.006(2) 0.006(2)
C3B 0.038(3) 0.035(3) 0.093(5) 0.001(3) 0.003(3) -0.001(2)
C4B 0.062(4) 0.047(3) 0.083(5) 0.012(3) 0.029(4) 0.013(3)
C5B 0.075(4) 0.053(3) 0.059(3) 0.010(3) 0.015(3) 0.019(4)
C6B 0.066(4) 0.041(3) 0.048(3) -0.002(2) 0.001(3) 0.009(3)
C7B 0.049(3) 0.035(2) 0.043(3) 0.000(2) -0.011(2) -0.002(2)
C8B 0.048(3) 0.050(3) 0.064(3) -0.002(3) 0.004(3) -0.003(3)

loop_
_atom_type_symbol
_atom_type_description
_atom_type_scat_dispersion_real
_atom_type_scat_dispersion_imag
_atom_type_scat_source
C C 0.0033 0.0016 'International Tables Vol C Tables 4.2.6.8 and 6.1.1.4'
H H 0.0000 0.0000 'International Tables Vol C Tables 4.2.6.8 and 6.1.1.4'
O O 0.0106 0.0060 'International Tables Vol C Tables 4.2.6.8 and 6.1.1.4'
Br Br -0.2901 2.4595 'International Tables Vol C Tables 4.2.6.8 and 6.1.1.4'

loop_
_geom_angle_atom_site_label_1
_geom_angle_atom_site_label_2
_geom_angle_atom_site_label_3
_geom_angle
_geom_angle_site_symmetry_1
_geom_angle_site_symmetry_3
_geom_angle_publ_flag
C7A O1A H1A 109.5 . . ?
C2A C1A C6A 115.6(5) . . ?
C2A C1A C7A 124.9(4) . . ?
C6A C1A C7A 119.4(4) . . ?
C1A C2A C3A 123.3(5) . . ?
C1A C2A Br1A 119.6(4) . . ?
C3A C2A Br1A 117.1(4) . . ?
C4A C3A C2A 119.0(5) . . ?
C4A C3A H3A 120.5 . . ?
C2A C3A H3A 120.5 . . ?
C3A C4A C5A 119.9(5) . . ?
C3A C4A H4A 120.1 . . ?
C5A C4A H4A 120.1 . . ?
C6A C5A C4A 120.2(6) . . ?
C6A C5A H5A 119.9 . . ?
C4A C5A H5A 119.9 . . ?
C5A C6A C1A 121.9(5) . . ?
C5A C6A H6A 119.0 . . ?
C1A C6A H6A 119.0 . . ?
O1A C7A C1A 111.3(4) . . ?
O1A C7A C8A 107.3(4) . . ?
C1A C7A C8A 111.1(3) . . ?
O1A C7A H7A 109.0 . . ?
C1A C7A H7A 109.0 . . ?
C8A C7A H7A 109.0 . . ?
C7A C8A H8A1 109.5 . . ?
C7A C8A H8A2 109.5 . . ?
H8A1 C8A H8A2 109.5 . . ?
C7A C8A H8A3 109.5 . . ?
H8A1 C8A H8A3 109.5 . . ?
H8A2 C8A H8A3 109.5 . . ?
C7B O1B H1B 109.5 . . ?
C2B C1B C6B 115.9(5) . . ?
C2B C1B C7B 124.7(4) . . ?
C6B C1B C7B 119.3(4) . . ?
C3B C2B C1B 123.9(5) . . ?
C3B C2B Br1B 116.9(4) . . ?
C1B C2B Br1B 119.2(4) . . ?
C2B C3B C4B 118.6(5) . . ?
C2B C3B H3B 120.7 . . ?
C4B C3B H3B 120.7 . . ?
C3B C4B C5B 119.6(6) . . ?
C3B C4B H4B 120.2 . . ?
C5B C4B H4B 120.2 . . ?
C6B C5B C4B 120.7(5) . . ?
C6B C5B H5B 119.6 . . ?
C4B C5B H5B 119.6 . . ?
C5B C6B C1B 121.2(5) . . ?
C5B C6B H6B 119.4 . . ?
C1B C6B H6B 119.4 . . ?
O1B C7B C1B 110.5(4) . . ?
O1B C7B C8B 107.0(4) . . ?
C1B C7B C8B 111.4(4) . . ?
O1B C7B H7B 109.3 . . ?
C1B C7B H7B 109.3 . . ?
C8B C7B H7B 109.3 . . ?
C7B C8B H8B1 109.5 . . ?
C7B C8B H8B2 109.5 . . ?
H8B1 C8B H8B2 109.5 . . ?
C7B C8B H8B3 109.5 . . ?
H8B1 C8B H8B3 109.5 . . ?
H8B2 C8B H8B3 109.5 . . ?

loop_
_geom_bond_atom_site_label_1
_geom_bond_atom_site_label_2
_geom_bond_distance
_geom_bond_site_symmetry_2
_geom_bond_publ_flag
Br1A C2A 1.921(5) . ?
O1A C7A 1.431(5) . ?
O1A H1A 0.8400 . ?
C1A C2A 1.378(6) . ?
C1A C6A 1.393(6) . ?
C1A C7A 1.502(6) . ?
C2A C3A 1.385(7) . ?
C3A C4A 1.353(8) . ?
C3A H3A 0.9500 . ?
C4A C5A 1.380(8) . ?
C4A H4A 0.9500 . ?
C5A C6A 1.366(7) . ?
C5A H5A 0.9500 . ?
C6A H6A 0.9500 . ?
C7A C8A 1.519(7) . ?
C7A H7A 1.0000 . ?
C8A H8A1 0.9800 . ?
C8A H8A2 0.9800 . ?
C8A H8A3 0.9800 . ?
Br1B C2B 1.919(4) . ?
O1B C7B 1.432(5) . ?
O1B H1B 0.8400 . ?
C1B C2B 1.376(6) . ?
C1B C6B 1.397(6) . ?
C1B C7B 1.516(6) . ?
C2B C3B 1.373(7) . ?
C3B C4B 1.374(7) . ?
C3B H3B 0.9500 . ?
C4B C5B 1.375(8) . ?
C4B H4B 0.9500 . ?
C5B C6B 1.372(7) . ?
C5B H5B 0.9500 . ?
C6B H6B 0.9500 . ?
C7B C8B 1.517(6) . ?
C7B H7B 1.0000 . ?
C8B H8B1 0.9800 . ?
C8B H8B2 0.9800 . ?
C8B H8B3 0.9800 . ?

loop_
_geom_hbond_atom_site_label_D
_geom_hbond_atom_site_label_H
_geom_hbond_atom_site_label_A
_geom_hbond_distance_DH
_geom_hbond_distance_HA
_geom_hbond_distance_DA
_geom_hbond_angle_DHA
_geom_hbond_site_symmetry_A
O1B H1B O1A 0.84 1.79 2.624(4) 169.3 2_655
O1A H1A O1B 0.84 1.80 2.641(5) 174.3 3_655

loop_
_geom_torsion_atom_site_label_1
_geom_torsion_atom_site_label_2
_geom_torsion_atom_site_label_3
_geom_torsion_atom_site_label_4
_geom_torsion
_geom_torsion_site_symmetry_1
_geom_torsion_site_symmetry_2
_geom_torsion_site_symmetry_3
_geom_torsion_site_symmetry_4
_geom_torsion_publ_flag
C6A C1A C2A C3A 0.8(7) . . . . ?
C7A C1A C2A C3A -176.8(4) . . . . ?
C6A C1A C2A Br1A 179.8(3) . . . . ?
C7A C1A C2A Br1A 2.1(6) . . . . ?
C1A C2A C3A C4A -0.3(7) . . . . ?
Br1A C2A C3A C4A -179.3(4) . . . . ?
C2A C3A C4A C5A -0.5(8) . . . . ?
C3A C4A C5A C6A 0.7(9) . . . . ?
C4A C5A C6A C1A -0.1(8) . . . . ?
C2A C1A C6A C5A -0.6(7) . . . . ?
C7A C1A C6A C5A 177.1(5) . . . . ?
C2A C1A C7A O1A -145.5(4) . . . . ?
C6A C1A C7A O1A 37.0(5) . . . . ?
C2A C1A C7A C8A 95.0(5) . . . . ?
C6A C1A C7A C8A -82.6(5) . . . . ?
C6B C1B C2B C3B 0.6(6) . . . . ?
C7B C1B C2B C3B -177.4(4) . . . . ?
C6B C1B C2B Br1B 179.2(3) . . . . ?
C7B C1B C2B Br1B 1.3(6) . . . . ?
C1B C2B C3B C4B -1.4(7) . . . . ?
Br1B C2B C3B C4B 179.9(4) . . . . ?
C2B C3B C4B C5B 1.5(8) . . . . ?
C3B C4B C5B C6B -0.9(8) . . . . ?
C4B C5B C6B C1B 0.1(7) . . . . ?
C2B C1B C6B C5B 0.1(7) . . . . ?
C7B C1B C6B C5B 178.2(4) . . . . ?
C2B C1B C7B O1B -150.4(4) . . . . ?
C6B C1B C7B O1B 31.7(6) . . . . ?
C2B C1B C7B C8B 90.8(5) . . . . ?
C6B C1B C7B C8B -87.1(5) . . . . ?
